data_4107434
loop_
_publ_author_name
'Georgios C. Vougioukalakis'
'Robert H. Grubbs'

_publ_contact_author
;       Michael W. Day
        Beckman Institute
        California Institute of Technology
        Pasadena, CA  91125
        USA
;
_publ_contact_author_email mikeday@caltech.edu
_publ_contact_author_fax '(626) 449 4159'
_publ_contact_author_phone '(626) 395 2734'
_publ_section_title
;
 Synthesis and Activity of Ruthenium Olefin Metathesis Catalysts
 Coordinated with Thiazol-2-ylidene Ligands
;
_journal_name_full 'Journal of the American Chemical Society'
_journal_page_first 2234
_journal_page_last 2245
_journal_paper_doi 10.1021/ja075849v
_journal_volume 130
_journal_year 2008
_chemical_formula_moiety 'C21 H23 Cl2 N O Ru S'
_chemical_formula_sum 'C21 H23 Cl2 N O Ru S'
_chemical_formula_weight 509.43
_chemical_name_systematic
;
 ?
;
_space_group_IT_number 14
_symmetry_cell_setting monoclinic
_symmetry_space_group_name_Hall '-P 2yn'
_symmetry_space_group_name_H-M 'P 1 21/n 1'
_atom_sites_solution_hydrogens difmap
_atom_sites_solution_primary direct
_atom_sites_solution_secondary difmap
_audit_creation_method SHELXL-97
_cell_angle_alpha 90.00
_cell_angle_beta 99.6310(10)
_cell_angle_gamma 90.00
_cell_formula_units_Z 4
_cell_length_a 8.6637(3)
_cell_length_b 23.1580(7)
_cell_length_c 10.7183(3)
_cell_measurement_reflns_used 27295
_cell_measurement_temperature 100(2)
_cell_measurement_theta_max 46.26
_cell_measurement_theta_min 2.54
_cell_volume 2120.15(11)
_computing_cell_refinement 'Bruker SAINT v6.45A'
_computing_data_collection 'Bruker SMART v5.630'
_computing_data_reduction 'Bruker SAINT v6.45A'
_computing_molecular_graphics 'Bruker XP v5.1'
_computing_publication_material 'Bruker XCIF v6.12'
_computing_structure_refinement 'Bruker XL v6.12'
_computing_structure_solution 'Bruker XS v6.12'
_diffrn_ambient_temperature 100(2)
_diffrn_measured_fraction_theta_full 0.935
_diffrn_measured_fraction_theta_max 0.935
_diffrn_measurement_device_type 'Bruker SMART 1000'
_diffrn_measurement_method '\w scans at 7 \f settings'
_diffrn_radiation_monochromator graphite
_diffrn_radiation_source 'fine-focus sealed tube'
_diffrn_radiation_type MoK\a
_diffrn_radiation_wavelength 0.71073
_diffrn_reflns_av_R_equivalents 0.0916
_diffrn_reflns_av_sigmaI/netI 0.0678
_diffrn_reflns_limit_h_max 15
_diffrn_reflns_limit_h_min -17
_diffrn_reflns_limit_k_max 47
_diffrn_reflns_limit_k_min -36
_diffrn_reflns_limit_l_max 21
_diffrn_reflns_limit_l_min -21
_diffrn_reflns_number 66368
_diffrn_reflns_theta_full 46.38
_diffrn_reflns_theta_max 46.38
_diffrn_reflns_theta_min 1.76
_exptl_absorpt_coefficient_mu 1.101
_exptl_absorpt_correction_T_max 0.8885
_exptl_absorpt_correction_T_min 0.6430
_exptl_absorpt_correction_type none
_exptl_crystal_colour Brown
_exptl_crystal_density_diffrn 1.596
_exptl_crystal_density_meas 0
_exptl_crystal_description Plate
_exptl_crystal_F_000 1032
_exptl_crystal_size_max 0.44
_exptl_crystal_size_mid 0.36
_exptl_crystal_size_min 0.11
_refine_diff_density_max 3.779
_refine_diff_density_min -1.566
_refine_diff_density_rms 0.150
_refine_ls_extinction_method none
_refine_ls_goodness_of_fit_ref 1.278
_refine_ls_hydrogen_treatment Unrestrained
_refine_ls_matrix_type 'Full matrix'
_refine_ls_number_parameters 336
_refine_ls_number_reflns 17553
_refine_ls_number_restraints 0
_refine_ls_restrained_S_all 1.278
_refine_ls_R_factor_all 0.0685
_refine_ls_R_factor_gt 0.0432
_refine_ls_shift/su_max 0.001
_refine_ls_shift/su_mean 0.000
_refine_ls_structure_factor_coef Fsqd
_refine_ls_weighting_details w=1/s^2^(Fo^2^)
_refine_ls_weighting_scheme sigma
_refine_ls_wR_factor_gt 0.0799
_refine_ls_wR_factor_ref 0.0836
_reflns_number_gt 12405
_reflns_number_total 17553
_reflns_threshold_expression >2sigma(I)
_cod_data_source_file ja075849vsi20070803_084419.cif
_cod_data_source_block gcv12
_cod_depositor_comments
;
The following automatic conversions were performed:

'_atom_sites_solution_primary' value 'direct methods' was changed to
'direct'.

'_atom_sites_solution_secondary' value 'Difference Fourier map' was
changed to 'difmap'.

'_atom_sites_solution_hydrogens' value 'Difference Fourier map' was
changed to 'difmap'.

Automatic conversion script
Id: cif_fix_values 6452 2018-10-05 10:23:21Z andrius 
;
_cod_database_code 4107434

loop_
_symmetry_equiv_pos_as_xyz
'x, y, z'
'-x+1/2, y+1/2, -z+1/2'
'-x, -y, -z'
'x-1/2, -y-1/2, z-1/2'

loop_
_atom_site_label
_atom_site_type_symbol
_atom_site_fract_x
_atom_site_fract_y
_atom_site_fract_z
_atom_site_U_iso_or_equiv
_atom_site_adp_type
_atom_site_occupancy
_atom_site_symmetry_multiplicity
_atom_site_calc_flag
Ru1 Ru 0.426333(11) 0.084049(4) 0.680091(9) 0.01135(2) Uani 1 1 d
Cl1 Cl 0.23711(4) 0.156152(15) 0.68552(3) 0.01942(6) Uani 1 1 d
Cl2 Cl 0.65862(4) 0.034764(17) 0.75645(3) 0.01883(6) Uani 1 1 d
S1 S 0.47590(4) 0.117009(15) 0.39163(3) 0.01500(5) Uani 1 1 d
O1 O 0.30393(11) 0.03066(4) 0.81127(9) 0.01566(17) Uani 1 1 d
N1 N 0.62121(13) 0.17075(5) 0.57609(10) 0.01352(17) Uani 1 1 d
C1 C 0.51774(14) 0.12629(5) 0.55365(11) 0.01194(18) Uani 1 1 d
C2 C 0.66766(17) 0.19712(6) 0.46983(12) 0.0174(2) Uani 1 1 d
C3 C 0.59852(17) 0.17259(6) 0.36010(12) 0.0169(2) Uani 1 1 d
C4 C 0.7814(2) 0.24627(8) 0.48838(16) 0.0283(3) Uani 1 1 d
C5 C 0.6186(2) 0.18722(7) 0.22802(14) 0.0255(3) Uani 1 1 d
C6 C 0.67547(15) 0.19221(6) 0.70215(11) 0.0140(2) Uani 1 1 d
C7 C 0.59187(19) 0.23496(9) 0.75079(18) 0.0313(4) Uani 1 1 d
C8 C 0.6484(2) 0.25868(9) 0.86901(18) 0.0320(4) Uani 1 1 d
C9 C 0.7847(2) 0.23867(8) 0.93848(16) 0.0270(3) Uani 1 1 d
C10 C 0.8672(3) 0.19596(10) 0.8890(2) 0.0520(8) Uani 1 1 d
C11 C 0.8142(2) 0.17233(9) 0.7706(2) 0.0381(5) Uani 1 1 d
C12 C 0.32355(15) 0.03183(6) 0.56728(12) 0.01318(19) Uani 1 1 d
C13 C 0.22388(14) -0.01075(6) 0.61311(12) 0.01370(19) Uani 1 1 d
C14 C 0.13525(16) -0.05104(6) 0.53268(14) 0.0170(2) Uani 1 1 d
C15 C 0.03807(18) -0.08997(7) 0.58073(16) 0.0236(3) Uani 1 1 d
C16 C 0.0301(2) -0.08951(8) 0.70954(18) 0.0292(3) Uani 1 1 d
C17 C 0.1174(2) -0.05025(8) 0.79145(15) 0.0260(3) Uani 1 1 d
C18 C 0.21282(15) -0.01077(6) 0.74253(12) 0.0158(2) Uani 1 1 d
C19 C 0.28250(18) 0.04235(6) 0.94207(13) 0.0192(2) Uani 1 1 d
C20 C 0.4185(2) 0.07970(8) 0.99998(15) 0.0249(3) Uani 1 1 d
C21 C 0.1258(2) 0.07189(8) 0.94310(18) 0.0287(3) Uani 1 1 d
H4A H 0.797(3) 0.2639(11) 0.410(2) 0.033(6) Uiso 1 1 d
H4B H 0.886(3) 0.2403(13) 0.531(3) 0.062(9) Uiso 1 1 d
H4C H 0.741(3) 0.2768(11) 0.531(3) 0.037(7) Uiso 1 1 d
H5A H 0.669(3) 0.2229(12) 0.225(3) 0.046(7) Uiso 1 1 d
H5B H 0.529(3) 0.1876(11) 0.174(2) 0.032(6) Uiso 1 1 d
H5C H 0.672(3) 0.1542(14) 0.197(3) 0.058(9) Uiso 1 1 d
H7 H 0.490(3) 0.2514(15) 0.693(3) 0.071(10) Uiso 1 1 d
H8 H 0.602(3) 0.2908(13) 0.897(3) 0.050(8) Uiso 1 1 d
H9 H 0.817(2) 0.2561(11) 1.023(2) 0.033(6) Uiso 1 1 d
H10 H 0.954(3) 0.1795(15) 0.941(3) 0.070(10) Uiso 1 1 d
H11 H 0.865(3) 0.1433(13) 0.735(3) 0.056(8) Uiso 1 1 d
H12 H 0.331(2) 0.0264(10) 0.483(2) 0.026(5) Uiso 1 1 d
H14 H 0.143(2) -0.0500(10) 0.439(2) 0.027(6) Uiso 1 1 d
H15 H -0.026(2) -0.1177(10) 0.525(2) 0.023(5) Uiso 1 1 d
H16 H -0.034(3) -0.1154(12) 0.745(3) 0.050(8) Uiso 1 1 d
H17 H 0.111(2) -0.0512(10) 0.876(2) 0.022(5) Uiso 1 1 d
H19 H 0.286(2) 0.0051(9) 0.987(2) 0.021(5) Uiso 1 1 d
H20A H 0.521(2) 0.0620(10) 0.993(2) 0.022(5) Uiso 1 1 d
H20B H 0.408(2) 0.0848(10) 1.086(2) 0.025(6) Uiso 1 1 d
H20C H 0.414(2) 0.1198(11) 0.959(2) 0.033(6) Uiso 1 1 d
H21A H 0.123(3) 0.1067(12) 0.902(3) 0.036(7) Uiso 1 1 d
H21B H 0.116(2) 0.0850(9) 1.025(2) 0.022(5) Uiso 1 1 d
H21C H 0.037(3) 0.0503(11) 0.898(2) 0.035(6) Uiso 1 1 d

loop_
_atom_site_aniso_label
_atom_site_aniso_U_11
_atom_site_aniso_U_22
_atom_site_aniso_U_33
_atom_site_aniso_U_23
_atom_site_aniso_U_13
_atom_site_aniso_U_12
Ru1 0.01430(4) 0.01179(4) 0.00830(3) -0.00095(3) 0.00291(2) -0.00118(4)
Cl1 0.02654(15) 0.01389(13) 0.02000(14) -0.00020(10) 0.01020(12) 0.00368(12)
Cl2 0.01538(12) 0.02764(17) 0.01347(12) 0.00530(11) 0.00244(9) 0.00137(12)
S1 0.02158(14) 0.01396(13) 0.00941(11) -0.00065(9) 0.00238(10) -0.00304(11)
O1 0.0202(4) 0.0166(4) 0.0115(4) -0.0028(3) 0.0065(3) -0.0051(3)
N1 0.0177(4) 0.0129(4) 0.0105(4) -0.0008(3) 0.0038(3) -0.0030(4)
C1 0.0154(5) 0.0108(4) 0.0099(4) -0.0004(3) 0.0028(3) 0.0003(4)
C2 0.0256(6) 0.0148(5) 0.0128(5) 0.0004(4) 0.0058(4) -0.0050(5)
C3 0.0270(6) 0.0126(5) 0.0119(5) 0.0011(4) 0.0057(4) -0.0027(5)
C4 0.0419(9) 0.0235(7) 0.0214(7) -0.0014(5) 0.0109(6) -0.0181(7)
C5 0.0442(9) 0.0209(7) 0.0128(5) 0.0028(4) 0.0088(6) -0.0055(7)
C6 0.0179(5) 0.0140(5) 0.0102(4) -0.0016(3) 0.0030(4) -0.0033(4)
C7 0.0217(7) 0.0427(11) 0.0275(8) -0.0212(7) -0.0016(5) 0.0073(7)
C8 0.0267(7) 0.0421(10) 0.0279(8) -0.0228(7) 0.0062(6) -0.0007(7)
C9 0.0404(9) 0.0232(7) 0.0157(6) -0.0064(5) -0.0005(6) -0.0074(7)
C10 0.0640(15) 0.0366(11) 0.0417(12) -0.0227(9) -0.0311(11) 0.0227(11)
C11 0.0405(10) 0.0321(9) 0.0337(10) -0.0204(8) -0.0170(8) 0.0172(8)
C12 0.0152(5) 0.0124(5) 0.0123(4) -0.0005(3) 0.0034(4) -0.0014(4)
C13 0.0139(5) 0.0130(5) 0.0145(5) -0.0006(4) 0.0034(4) -0.0012(4)
C14 0.0174(5) 0.0142(5) 0.0189(6) -0.0008(4) 0.0015(4) -0.0017(4)
C15 0.0233(6) 0.0197(7) 0.0278(7) -0.0026(5) 0.0038(5) -0.0097(5)
C16 0.0320(8) 0.0271(8) 0.0310(8) -0.0033(6) 0.0130(6) -0.0157(7)
C17 0.0319(7) 0.0269(8) 0.0225(7) -0.0021(5) 0.0138(6) -0.0132(6)
C18 0.0160(5) 0.0169(5) 0.0154(5) -0.0010(4) 0.0055(4) -0.0028(4)
C19 0.0282(6) 0.0190(6) 0.0121(5) -0.0005(4) 0.0081(4) -0.0016(5)
C20 0.0359(8) 0.0246(7) 0.0144(5) -0.0044(5) 0.0047(5) -0.0061(6)
C21 0.0317(8) 0.0298(8) 0.0295(8) -0.0045(6) 0.0195(7) -0.0001(7)

loop_
_atom_type_symbol
_atom_type_description
_atom_type_scat_dispersion_real
_atom_type_scat_dispersion_imag
_atom_type_scat_source
C C 0.0033 0.0016 'International Tables Vol C Tables 4.2.6.8 and 6.1.1.4'
H H 0.0000 0.0000 'International Tables Vol C Tables 4.2.6.8 and 6.1.1.4'
N N 0.0061 0.0033 'International Tables Vol C Tables 4.2.6.8 and 6.1.1.4'
O O 0.0106 0.0060 'International Tables Vol C Tables 4.2.6.8 and 6.1.1.4'
S S 0.1246 0.1234 'International Tables Vol C Tables 4.2.6.8 and 6.1.1.4'
Cl Cl 0.1484 0.1585 'International Tables Vol C Tables 4.2.6.8 and 6.1.1.4'
Ru Ru -1.2594 0.8363 'International Tables Vol C Tables 4.2.6.8 and 6.1.1.4'

loop_
_geom_angle_atom_site_label_1
_geom_angle_atom_site_label_2
_geom_angle_atom_site_label_3
_geom_angle
_geom_angle_publ_flag
C12 Ru1 C1 94.69(5) yes
C12 Ru1 O1 79.81(4) yes
C1 Ru1 O1 174.33(4) yes
C12 Ru1 Cl2 101.74(4) yes
C1 Ru1 Cl2 93.58(4) yes
O1 Ru1 Cl2 88.92(3) yes
C12 Ru1 Cl1 102.80(4) yes
C1 Ru1 Cl1 91.55(4) yes
O1 Ru1 Cl1 88.36(3) yes
Cl2 Ru1 Cl1 154.410(14) yes
C1 S1 C3 94.07(6) ?
C18 O1 C19 119.12(10) ?
C18 O1 Ru1 109.55(7) ?
C19 O1 Ru1 129.69(8) ?
C1 N1 C2 117.00(11) ?
C1 N1 C6 121.89(10) ?
C2 N1 C6 121.03(11) ?
N1 C1 S1 107.06(8) ?
N1 C1 Ru1 126.23(9) ?
S1 C1 Ru1 126.64(7) ?
C3 C2 N1 112.09(12) ?
C3 C2 C4 128.39(12) ?
N1 C2 C4 119.52(12) ?
C2 C3 C5 128.61(13) ?
C2 C3 S1 109.77(9) ?
C5 C3 S1 121.61(11) ?
C2 C4 H4A 113.0(14) ?
C2 C4 H4B 120.3(19) ?
H4A C4 H4B 103(2) ?
C2 C4 H4C 110.1(15) ?
H4A C4 H4C 103(2) ?
H4B C4 H4C 106(2) ?
C3 C5 H5A 110.9(18) ?
C3 C5 H5B 113.2(16) ?
H5A C5 H5B 109(2) ?
C3 C5 H5C 106.3(18) ?
H5A C5 H5C 115(2) ?
H5B C5 H5C 102(2) ?
C11 C6 C7 120.33(14) ?
C11 C6 N1 120.12(13) ?
C7 C6 N1 119.46(13) ?
C6 C7 C8 119.99(16) ?
C6 C7 H7 118.2(19) ?
C8 C7 H7 121.6(19) ?
C9 C8 C7 120.15(16) ?
C9 C8 H8 118.8(16) ?
C7 C8 H8 120.6(17) ?
C8 C9 C10 119.35(16) ?
C8 C9 H9 116.6(13) ?
C10 C9 H9 124.0(14) ?
C9 C10 C11 121.43(19) ?
C9 C10 H10 118(2) ?
C11 C10 H10 120(2) ?
C6 C11 C10 118.73(17) ?
C6 C11 H11 117.1(17) ?
C10 C11 H11 124.2(17) ?
C13 C12 Ru1 118.47(9) ?
C13 C12 H12 112.4(14) ?
Ru1 C12 H12 128.9(13) ?
C18 C13 C14 118.93(11) ?
C18 C13 C12 118.50(12) ?
C14 C13 C12 122.56(11) ?
C15 C14 C13 120.34(13) ?
C15 C14 H14 121.8(13) ?
C13 C14 H14 117.9(13) ?
C14 C15 C16 119.69(14) ?
C14 C15 H15 120.8(13) ?
C16 C15 H15 119.5(13) ?
C15 C16 C17 121.12(14) ?
C15 C16 H16 121.9(18) ?
C17 C16 H16 116.9(18) ?
C18 C17 C16 118.97(14) ?
C18 C17 H17 121.8(13) ?
C16 C17 H17 119.2(13) ?
O1 C18 C17 125.44(12) ?
O1 C18 C13 113.61(11) ?
C17 C18 C13 120.95(13) ?
O1 C19 C20 106.46(10) ?
O1 C19 C21 110.17(13) ?
C20 C19 C21 112.05(14) ?
O1 C19 H19 107.6(12) ?
C20 C19 H19 109.9(12) ?
C21 C19 H19 110.4(11) ?
C19 C20 H20A 112.2(13) ?
C19 C20 H20B 106.1(13) ?
H20A C20 H20B 111.1(18) ?
C19 C20 H20C 112.1(12) ?
H20A C20 H20C 107.9(18) ?
H20B C20 H20C 107.3(19) ?
C19 C21 H21A 110.2(15) ?
C19 C21 H21B 111.7(13) ?
H21A C21 H21B 99(2) ?
C19 C21 H21C 113.5(14) ?
H21A C21 H21C 105(2) ?
H21B C21 H21C 115.7(18) ?

loop_
_geom_bond_atom_site_label_1
_geom_bond_atom_site_label_2
_geom_bond_distance
_geom_bond_publ_flag
Ru1 C12 1.8322(13) yes
Ru1 C1 1.9442(11) yes
Ru1 O1 2.2647(9) yes
Ru1 Cl2 2.3391(4) yes
Ru1 Cl1 2.3476(3) yes
S1 C1 1.7271(12) ?
S1 C3 1.7377(14) ?
O1 C18 1.3754(17) ?
O1 C19 1.4698(15) ?
N1 C1 1.3599(16) ?
N1 C2 1.4091(16) ?
N1 C6 1.4425(16) ?
C2 C3 1.3524(19) ?
C2 C4 1.497(2) ?
C3 C5 1.4938(18) ?
C4 H4A 0.96(3) ?
C4 H4B 0.95(3) ?
C4 H4C 0.94(3) ?
C5 H5A 0.94(3) ?
C5 H5B 0.89(2) ?
C5 H5C 0.98(3) ?
C6 C11 1.378(2) ?
C6 C7 1.379(2) ?
C7 C8 1.393(2) ?
C7 H7 1.06(3) ?
C8 C9 1.367(3) ?
C8 H8 0.92(3) ?
C9 C10 1.377(3) ?
C9 H9 0.98(3) ?
C10 C11 1.388(3) ?
C10 H10 0.94(3) ?
C11 H11 0.92(3) ?
C12 C13 1.4496(17) ?
C12 H12 0.93(2) ?
C13 C18 1.4064(17) ?
C13 C14 1.4078(19) ?
C14 C15 1.390(2) ?
C14 H14 1.01(2) ?
C15 C16 1.394(2) ?
C15 H15 0.98(2) ?
C16 C17 1.395(2) ?
C16 H16 0.94(3) ?
C17 C18 1.3923(18) ?
C17 H17 0.92(2) ?
C19 C20 1.509(2) ?
C19 C21 1.522(2) ?
C19 H19 0.98(2) ?
C20 H20A 0.99(2) ?
C20 H20B 0.94(2) ?
C20 H20C 1.02(3) ?
C21 H21A 0.92(3) ?
C21 H21B 0.95(2) ?
C21 H21C 0.97(2) ?
